data_9016988
loop_
_publ_author_name
'Izatulina, A.'
'Gurzhiy, V.'
'Frank-Kamenetskaya O'

_publ_section_title
;
 Weddellite from renal stones: Structure refinement and dependence of
 crystal chemical features on H2O content.
 Note: Sample 15
;
_journal_name_full 'American Mineralogist'
_journal_page_first 2
_journal_page_last 7
_journal_volume 99
_journal_year 2014
_chemical_compound_source 'oxalic renal stones of St. Petersburg citizens aged 24-65 years'
_chemical_formula_sum 'C2 H4.55 Ca O6.275'
_chemical_name_mineral Weddellite
_space_group_IT_number 87
_space_group_name_Hall '-I 4'
_space_group_name_H-M_alt 'I 4/m'
_symmetry_space_group_name_H-M 'I 4/m'
_cell_angle_alpha 90
_cell_angle_beta 90
_cell_angle_gamma 90
_cell_length_a 12.3620
_cell_length_b 12.3620
_cell_length_c 7.3574
_cell_volume 1124.351
_database_code_amcsd 0020085
_exptl_crystal_density_diffrn 1.998
_cod_data_source_file inputs/fixed/downloads/05/05619.cif
_cod_data_source_block 05619
_cod_original_formula_sum 'Ca C2 O6.275 H4.55'
_cod_database_code 9016988

loop_
_space_group_symop_operation_xyz
x,y,z
1/2+x,1/2+y,1/2+z
y,-x,-z
1/2+y,1/2-x,1/2-z
-y,x,z
1/2-y,1/2+x,1/2+z
x,y,-z
1/2+x,1/2+y,1/2-z
-x,-y,z
1/2-x,1/2-y,1/2+z
-y,x,-z
1/2-y,1/2+x,1/2-z
y,-x,z
1/2+y,1/2-x,1/2+z
-x,-y,-z
1/2-x,1/2-y,1/2-z

loop_
_atom_site_aniso_label
_atom_site_aniso_U_11
_atom_site_aniso_U_22
_atom_site_aniso_U_33
_atom_site_aniso_U_12
_atom_site_aniso_U_13
_atom_site_aniso_U_23
Ca1 0.01600 0.01720 0.01401 0.00145 0.00000 0.00000
C1 0.01760 0.02280 0.01440 -0.00110 -0.00020 0.00120
O1 0.01660 0.03190 0.01580 -0.00320 0.00220 -0.00140
O2 0.01720 0.07680 0.01700 -0.00470 -0.00260 0.00660
OW1 0.02240 0.05950 0.03020 -0.00460 0.00000 0.00000
OW2 0.04980 0.03260 0.03870 0.01510 0.00000 0.00000

loop_
_atom_site_label
_atom_site_fract_x
_atom_site_fract_y
_atom_site_fract_z
_atom_site_occupancy
_atom_site_U_iso_or_equiv
_atom_site_type_symbol
_atom_site_attached_hydrogens
Ca1 0.30085 0.19934 0.00000 1.00000 0.01576 Ca 0
C1 0.55341 0.24233 -0.10548 1.00000 0.01830 C 0
O1 0.64339 0.24571 -0.18292 1.00000 0.02140 O 0
O2 0.46305 0.23672 -0.17996 1.00000 0.03700 O 0
OW1 0.11443 0.14709 0.00000 1.00000 0.03740 O 0
OW2 0.38256 0.01869 0.00000 1.00000 0.04040 O 0
Wat3 0.00000 0.00000 -0.34400 0.28000 0.09700 O 2
Wat31 0.00000 0.00000 -0.26400 0.27000 0.08200 O 2
H1 0.07500 0.16600 -0.10400 1.00000 0.12700 H 0
H2 0.39000 -0.00400 -0.12200 1.00000 0.19000 H 0

loop_
_cod_changelog_entry_id
_cod_changelog_entry_author
_cod_changelog_entry_date
_cod_changelog_entry_text
1
;cod-tools version 3.8.0
Id: cif_guess_AMCSD_atom_types 9581 2023-05-17 12:35:41Z saulius
;
2023-05-23T09:20:43+03:00
;Derived atom types and hydrogen counts
from atom names that follow the AMCSD naming convention
(Wat == water, O-H == hydroxyl).
;

loop_
_cod_related_entry_id
_cod_related_entry_database
_cod_related_entry_code
1 AMCSD 0020085

_cell_formula_units_Z 8
